data_7239347
loop_
_publ_author_name
'Jena, Himanshu Sekhar'

_publ_section_title
;
 Diastereoselective self-assembly of heterochiral Zn(ii) complexes of
 racemic Schiff bases in a chiral self-discriminating process: effect of
 non-covalent interactions on solid state structural self-assembly
;
_journal_issue 6
_journal_name_full 'RSC Adv.'
_journal_page_first 3028
_journal_paper_doi 10.1039/C3RA45082A
_journal_volume 4
_journal_year 2014
_chemical_formula_moiety 'C27 H24 N4 O2 S Zn'
_chemical_formula_sum 'C27 H24 N4 O2 S Zn'
_chemical_formula_weight 533.96
_chemical_name_common 'Complex 6'
_space_group_IT_number 61
_space_group_name_Hall '-P 2ac 2ab'
_space_group_name_H-M_alt 'P b c a'
_symmetry_cell_setting orthorhombic
_symmetry_space_group_name_Hall '-P 2ac 2ab'
_symmetry_space_group_name_H-M 'P b c a'
_atom_sites_solution_hydrogens geom
_atom_sites_solution_primary direct
_atom_sites_solution_secondary difmap
_audit_creation_method SHELXL-97
_cell_angle_alpha 90.00
_cell_angle_beta 90.00
_cell_angle_gamma 90.00
_cell_formula_units_Z 8
_cell_length_a 24.6911(18)
_cell_length_b 10.2087(8)
_cell_length_c 20.4419(15)
_cell_measurement_reflns_used 5621
_cell_measurement_temperature 296(2)
_cell_measurement_theta_max 21.04
_cell_measurement_theta_min 2.03
_cell_volume 5152.7(7)
_computing_cell_refinement 'Bruker SMART'
_computing_data_collection 'Bruker SMART'
_computing_data_reduction 'Bruker SAINT'
_computing_molecular_graphics 'Bruker SHELXTL'
_computing_publication_material 'Bruker SHELXTL'
_computing_structure_refinement 'SHELXL-97 (Sheldrick, 1997)'
_computing_structure_solution 'SHELXS-97 (Sheldrick, 1990)'
_diffrn_ambient_temperature 296(2)
_diffrn_measured_fraction_theta_full 1.00
_diffrn_measured_fraction_theta_max 1.00
_diffrn_measurement_device_type 'Bruker APEX-II CCD'
_diffrn_measurement_method '\f and \w scans'
_diffrn_radiation_monochromator graphite
_diffrn_radiation_source 'fine-focus sealed tube'
_diffrn_radiation_type MoK\a
_diffrn_radiation_wavelength 0.71073
_diffrn_reflns_av_R_equivalents 0.1197
_diffrn_reflns_av_sigmaI/netI 0.0764
_diffrn_reflns_limit_h_max 29
_diffrn_reflns_limit_h_min -29
_diffrn_reflns_limit_k_max 12
_diffrn_reflns_limit_k_min -12
_diffrn_reflns_limit_l_max 24
_diffrn_reflns_limit_l_min -24
_diffrn_reflns_number 25452
_diffrn_reflns_theta_full 25.50
_diffrn_reflns_theta_max 25.50
_diffrn_reflns_theta_min 1.65
_diffrn_standards_decay_% 0.0(1)
_exptl_absorpt_coefficient_mu 1.065
_exptl_absorpt_correction_T_max 0.741
_exptl_absorpt_correction_T_min 0.644
_exptl_absorpt_correction_type multi-scan
_exptl_absorpt_process_details multi-scan
_exptl_crystal_colour white
_exptl_crystal_density_diffrn 1.377
_exptl_crystal_density_method 'not measured'
_exptl_crystal_description block
_exptl_crystal_F_000 2208.0
_exptl_crystal_size_max 0.42
_exptl_crystal_size_mid 0.36
_exptl_crystal_size_min 0.28
_refine_diff_density_max 0.761
_refine_diff_density_min -0.371
_refine_diff_density_rms 0.057
_refine_ls_extinction_method none
_refine_ls_goodness_of_fit_ref 1.034
_refine_ls_hydrogen_treatment constr
_refine_ls_matrix_type full
_refine_ls_number_parameters 318
_refine_ls_number_reflns 4793
_refine_ls_number_restraints 0
_refine_ls_restrained_S_all 1.034
_refine_ls_R_factor_all 0.1044
_refine_ls_R_factor_gt 0.0564
_refine_ls_shift/su_max 0.000
_refine_ls_shift/su_mean 0.000
_refine_ls_structure_factor_coef Fsqd
_refine_ls_weighting_details 'calc w=1/[\s^2^(Fo^2^)+(0.0626P)^2^+3.4986P] where P=(Fo^2^+2Fc^2^)/3'
_refine_ls_weighting_scheme calc
_refine_ls_wR_factor_gt 0.1201
_refine_ls_wR_factor_ref 0.1418
_reflns_number_gt 3599
_reflns_number_total 4793
_reflns_threshold_expression >2sigma(I)
_cod_data_source_file c3ra45082a.txt
_cod_data_source_block 6_Zn-NCS
_cod_depositor_comments
;
The following automatic conversions were performed:

data item '_symmetry_cell_setting' value 'Orthorhombic' was changed
to 'orthorhombic' in accordance with the
/home/saulius/struct/COD-crude-data/automatic-downloads/DataCite-retrospective/RSC/depositions/lib/dictionaries/cif_core.dic
dictionary named 'cif_core.dic' version 2.4.2 last updated on
2011-04-26.

Automatic conversion script
Id: cif_fix_values 6909 2019-04-08 15:41:33Z antanas 
;
_cod_database_code 7239347

loop_
_symmetry_equiv_pos_as_xyz
'x, y, z'
'-x+1/2, -y, z+1/2'
'x+1/2, -y+1/2, -z'
'-x, y+1/2, -z+1/2'
'-x, -y, -z'
'x-1/2, y, -z-1/2'
'-x-1/2, y-1/2, z'
'x, -y-1/2, z-1/2'

loop_
_atom_site_label
_atom_site_type_symbol
_atom_site_fract_x
_atom_site_fract_y
_atom_site_fract_z
_atom_site_U_iso_or_equiv
_atom_site_adp_type
_atom_site_occupancy
_atom_site_symmetry_multiplicity
_atom_site_calc_flag
_atom_site_refinement_flags
Zn1 Zn 0.33500(3) 0.28420(9) 0.49505(4) 0.0625(4) Uani 1 1 d .
S1 S 0.43178(11) 0.4854(3) 0.32497(13) 0.1240(12) Uani 1 1 d .
O2 O 0.3856(2) 0.2786(6) 0.5745(3) 0.0774(17) Uani 1 1 d .
O1 O 0.2854(2) 0.4097(5) 0.5397(2) 0.0640(15) Uani 1 1 d .
N2 N 0.2672(3) 0.1867(6) 0.4649(3) 0.0558(17) Uani 1 1 d .
N3 N 0.3757(3) 0.4040(7) 0.4346(3) 0.072(2) Uani 1 1 d .
N1 N 0.3682(3) 0.1050(6) 0.4551(3) 0.0600(18) Uani 1 1 d .
N4 N 0.4144(3) 0.3619(8) 0.6716(4) 0.086(2) Uani 1 1 d .
C26 C 0.4568(4) 0.2649(12) 0.6781(5) 0.133(4) Uani 1 1 d .
H26A H 0.4555 0.2058 0.6416 0.199 Uiso 1 1 calc R
H26B H 0.4517 0.2167 0.7180 0.199 Uiso 1 1 calc R
H26C H 0.4914 0.3077 0.6791 0.199 Uiso 1 1 calc R
C27 C 0.4088(4) 0.4619(13) 0.7219(5) 0.150(5) Uani 1 1 d .
H27A H 0.3821 0.5249 0.7085 0.225 Uiso 1 1 calc R
H27B H 0.4429 0.5051 0.7282 0.225 Uiso 1 1 calc R
H27C H 0.3976 0.4217 0.7622 0.225 Uiso 1 1 calc R
C25 C 0.3825(3) 0.3559(10) 0.6194(5) 0.079(3) Uani 1 1 d .
H25 H 0.3548 0.4175 0.6170 0.095 Uiso 1 1 calc R
C1 C 0.4193(4) 0.0615(11) 0.4598(4) 0.083(3) Uani 1 1 d .
H1 H 0.4440 0.1091 0.4846 0.099 Uiso 1 1 calc R
C2 C 0.4365(4) -0.0515(13) 0.4291(5) 0.098(3) Uani 1 1 d .
H2 H 0.4720 -0.0804 0.4335 0.117 Uiso 1 1 calc R
C4 C 0.3484(4) -0.0775(10) 0.3877(4) 0.074(3) Uani 1 1 d .
H4 H 0.3232 -0.1242 0.3633 0.089 Uiso 1 1 calc R
C5 C 0.3332(4) 0.0358(8) 0.4197(3) 0.057(2) Uani 1 1 d .
C6 C 0.2762(3) 0.0849(8) 0.4150(3) 0.058(2) Uani 1 1 d .
H6 H 0.2516 0.0117 0.4238 0.069 Uiso 1 1 calc R
C3 C 0.4000(5) -0.1203(10) 0.3919(5) 0.091(3) Uani 1 1 d .
H3 H 0.4107 -0.1956 0.3698 0.109 Uiso 1 1 calc R
C7 C 0.2625(3) 0.1417(8) 0.3474(3) 0.057(2) Uani 1 1 d .
C8 C 0.2963(3) 0.2245(9) 0.3144(4) 0.083(3) Uani 1 1 d .
H8 H 0.3302 0.2442 0.3316 0.099 Uiso 1 1 calc R
C9 C 0.2803(5) 0.2801(9) 0.2548(4) 0.096(3) Uani 1 1 d .
H9 H 0.3034 0.3365 0.2326 0.116 Uiso 1 1 calc R
C10 C 0.2309(5) 0.2512(11) 0.2299(4) 0.097(3) Uani 1 1 d .
H10 H 0.2207 0.2873 0.1900 0.117 Uiso 1 1 calc R
C11 C 0.1963(4) 0.1713(11) 0.2615(4) 0.094(3) Uani 1 1 d .
H11 H 0.1622 0.1542 0.2442 0.113 Uiso 1 1 calc R
C12 C 0.2120(4) 0.1153(8) 0.3200(4) 0.076(3) Uani 1 1 d .
H12 H 0.1884 0.0587 0.3415 0.092 Uiso 1 1 calc R
C13 C 0.2190(3) 0.1964(7) 0.4891(3) 0.056(2) Uani 1 1 d .
H13 H 0.1935 0.1364 0.4741 0.068 Uiso 1 1 calc R
C14 C 0.2008(3) 0.2889(8) 0.5360(3) 0.0490(19) Uani 1 1 d .
C23 C 0.2352(4) 0.3928(8) 0.5569(3) 0.059(2) Uani 1 1 d .
C22 C 0.2116(4) 0.4938(8) 0.5981(3) 0.063(2) Uani 1 1 d .
H22 H 0.2324 0.5660 0.6097 0.075 Uiso 1 1 calc R
C21 C 0.1603(4) 0.4855(8) 0.6198(3) 0.064(2) Uani 1 1 d .
H21 H 0.1468 0.5512 0.6468 0.077 Uiso 1 1 calc R
C15 C 0.1450(3) 0.2803(9) 0.5598(3) 0.059(2) Uani 1 1 d .
C20 C 0.1266(3) 0.3803(9) 0.6028(3) 0.060(2) Uani 1 1 d .
C19 C 0.0729(4) 0.3693(10) 0.6269(4) 0.084(3) Uani 1 1 d .
H19 H 0.0601 0.4348 0.6545 0.101 Uiso 1 1 calc R
C18 C 0.0398(4) 0.2704(12) 0.6123(5) 0.094(3) Uani 1 1 d .
H18 H 0.0050 0.2661 0.6296 0.113 Uiso 1 1 calc R
C16 C 0.1097(4) 0.1791(9) 0.5450(4) 0.080(3) Uani 1 1 d .
H16 H 0.1213 0.1131 0.5170 0.096 Uiso 1 1 calc R
C17 C 0.0592(4) 0.1727(10) 0.5697(5) 0.097(3) Uani 1 1 d .
H17 H 0.0369 0.1029 0.5584 0.117 Uiso 1 1 calc R
C24 C 0.3998(3) 0.4361(8) 0.3900(4) 0.070(3) Uani 1 1 d .

loop_
_atom_site_aniso_label
_atom_site_aniso_U_11
_atom_site_aniso_U_22
_atom_site_aniso_U_33
_atom_site_aniso_U_23
_atom_site_aniso_U_13
_atom_site_aniso_U_12
Zn1 0.0718(6) 0.0593(7) 0.0563(6) -0.0027(5) 0.0033(5) -0.0058(5)
S1 0.103(2) 0.146(3) 0.123(2) 0.045(2) 0.0509(17) 0.0182(19)
O2 0.093(4) 0.073(5) 0.066(4) -0.020(3) -0.010(3) 0.002(3)
O1 0.067(4) 0.061(4) 0.064(3) -0.005(3) 0.005(3) -0.004(3)
N2 0.074(5) 0.054(5) 0.040(3) -0.006(3) 0.007(3) -0.003(3)
N3 0.080(5) 0.067(6) 0.068(5) 0.003(4) 0.018(4) 0.002(4)
N1 0.062(4) 0.064(6) 0.054(4) -0.001(4) 0.002(4) 0.002(4)
N4 0.094(6) 0.089(7) 0.076(6) -0.010(5) -0.002(5) -0.016(5)
C26 0.133(10) 0.110(11) 0.155(10) 0.006(8) -0.066(8) -0.002(8)
C27 0.129(9) 0.227(15) 0.093(8) -0.076(9) -0.001(7) -0.006(9)
C25 0.094(7) 0.075(8) 0.070(6) 0.003(6) -0.013(6) -0.006(6)
C1 0.068(7) 0.095(9) 0.085(7) 0.001(6) -0.006(5) 0.001(6)
C2 0.087(8) 0.112(11) 0.093(8) 0.017(7) 0.017(6) 0.048(7)
C4 0.069(7) 0.074(8) 0.078(6) 0.004(5) 0.004(5) 0.008(5)
C5 0.079(7) 0.049(7) 0.042(5) -0.001(4) 0.021(5) -0.001(5)
C6 0.069(6) 0.052(6) 0.053(5) 0.003(4) 0.010(4) -0.007(5)
C3 0.109(9) 0.076(9) 0.088(7) -0.015(6) 0.016(6) 0.007(7)
C7 0.068(6) 0.053(6) 0.051(5) -0.006(4) 0.009(5) -0.008(5)
C8 0.086(7) 0.096(8) 0.066(6) 0.005(6) 0.009(5) -0.020(6)
C9 0.139(10) 0.090(9) 0.060(6) 0.021(6) 0.018(6) -0.035(7)
C10 0.140(10) 0.097(10) 0.055(6) -0.002(6) -0.024(7) -0.004(7)
C11 0.113(8) 0.114(10) 0.056(6) -0.007(6) -0.012(6) -0.014(7)
C12 0.097(7) 0.081(8) 0.051(6) -0.007(5) 0.006(5) -0.013(6)
C13 0.071(6) 0.055(7) 0.043(5) -0.003(4) 0.003(4) -0.001(4)
C14 0.070(6) 0.037(6) 0.040(4) 0.003(4) -0.003(4) 0.012(5)
C23 0.091(7) 0.045(7) 0.039(5) 0.001(4) 0.003(5) 0.017(6)
C22 0.080(6) 0.061(7) 0.047(5) -0.004(4) -0.002(5) -0.005(5)
C21 0.090(7) 0.053(7) 0.048(5) -0.008(4) -0.006(5) 0.013(6)
C15 0.062(6) 0.064(7) 0.051(5) 0.006(5) 0.010(4) 0.015(5)
C20 0.064(6) 0.066(8) 0.049(5) 0.006(5) 0.007(4) 0.008(5)
C19 0.103(8) 0.073(9) 0.078(6) -0.003(5) 0.013(6) 0.011(6)
C18 0.085(7) 0.082(9) 0.115(8) 0.002(7) 0.034(6) 0.017(7)
C16 0.063(6) 0.077(9) 0.100(7) -0.001(5) 0.021(5) -0.013(5)
C17 0.083(8) 0.077(9) 0.132(8) -0.009(7) 0.011(6) -0.017(6)
C24 0.064(6) 0.070(7) 0.075(6) -0.004(5) 0.012(5) 0.007(5)

loop_
_atom_type_symbol
_atom_type_description
_atom_type_scat_dispersion_real
_atom_type_scat_dispersion_imag
_atom_type_scat_source
C C 0.0033 0.0016 'International Tables Vol C Tables 4.2.6.8 and 6.1.1.4'
N N 0.0061 0.0033 'International Tables Vol C Tables 4.2.6.8 and 6.1.1.4'
O O 0.0106 0.0060 'International Tables Vol C Tables 4.2.6.8 and 6.1.1.4'
S S 0.1246 0.1234 'International Tables Vol C Tables 4.2.6.8 and 6.1.1.4'
Zn Zn 0.2839 1.4301 'International Tables Vol C Tables 4.2.6.8 and 6.1.1.4'
H H 0.0000 0.0000 'International Tables Vol C Tables 4.2.6.8 and 6.1.1.4'

loop_
_geom_angle_atom_site_label_1
_geom_angle_atom_site_label_2
_geom_angle_atom_site_label_3
_geom_angle
O1 Zn1 N3 101.4(2)
O1 Zn1 N2 87.0(2)
N3 Zn1 N2 121.4(2)
O1 Zn1 O2 91.7(2)
N3 Zn1 O2 101.5(2)
N2 Zn1 O2 136.5(2)
O1 Zn1 N1 161.5(2)
N3 Zn1 N1 95.3(2)
N2 Zn1 N1 77.6(3)
O2 Zn1 N1 92.6(2)
C25 O2 Zn1 122.9(6)
C23 O1 Zn1 128.6(5)
C13 N2 C6 117.3(6)
C13 N2 Zn1 127.0(5)
C6 N2 Zn1 115.3(5)
C24 N3 Zn1 158.6(7)
C5 N1 C1 118.3(8)
C5 N1 Zn1 114.1(6)
C1 N1 Zn1 127.5(7)
C25 N4 C26 118.2(8)
C25 N4 C27 122.9(9)
C26 N4 C27 118.9(8)
N4 C26 H26A 109.5
N4 C26 H26B 109.5
H26A C26 H26B 109.5
N4 C26 H26C 109.5
H26A C26 H26C 109.5
H26B C26 H26C 109.5
N4 C27 H27A 109.5
N4 C27 H27B 109.5
H27A C27 H27B 109.5
N4 C27 H27C 109.5
H27A C27 H27C 109.5
H27B C27 H27C 109.5
O2 C25 N4 126.9(9)
O2 C25 H25 116.5
N4 C25 H25 116.5
N1 C1 C2 122.2(9)
N1 C1 H1 118.9
C2 C1 H1 118.9
C3 C2 C1 118.6(9)
C3 C2 H2 120.7
C1 C2 H2 120.7
C3 C4 C5 119.9(9)
C3 C4 H4 120.1
C5 C4 H4 120.1
N1 C5 C4 121.7(8)
N1 C5 C6 117.9(7)
C4 C5 C6 120.4(8)
N2 C6 C5 109.6(6)
N2 C6 C7 108.8(6)
C5 C6 C7 113.0(6)
N2 C6 H6 108.4
C5 C6 H6 108.4
C7 C6 H6 108.4
C4 C3 C2 119.3(9)
C4 C3 H3 120.4
C2 C3 H3 120.4
C8 C7 C12 117.9(7)
C8 C7 C6 122.9(7)
C12 C7 C6 119.0(7)
C7 C8 C9 120.4(8)
C7 C8 H8 119.8
C9 C8 H8 119.8
C10 C9 C8 119.6(9)
C10 C9 H9 120.2
C8 C9 H9 120.2
C11 C10 C9 121.5(9)
C11 C10 H10 119.2
C9 C10 H10 119.2
C10 C11 C12 119.1(9)
C10 C11 H11 120.4
C12 C11 H11 120.4
C11 C12 C7 121.3(8)
C11 C12 H12 119.3
C7 C12 H12 119.3
N2 C13 C14 127.0(7)
N2 C13 H13 116.5
C14 C13 H13 116.5
C13 C14 C23 120.6(7)
C13 C14 C15 118.9(8)
C23 C14 C15 120.4(7)
O1 C23 C14 125.9(7)
O1 C23 C22 116.4(8)
C14 C23 C22 117.5(8)
C21 C22 C23 121.6(8)
C21 C22 H22 119.2
C23 C22 H22 119.2
C22 C21 C20 121.8(8)
C22 C21 H21 119.1
C20 C21 H21 119.1
C16 C15 C20 118.0(7)
C16 C15 C14 124.4(8)
C20 C15 C14 117.6(8)
C21 C20 C19 122.0(9)
C21 C20 C15 120.9(8)
C19 C20 C15 117.1(8)
C18 C19 C20 123.8(9)
C18 C19 H19 118.1
C20 C19 H19 118.1
C19 C18 C17 117.8(9)
C19 C18 H18 121.1
C17 C18 H18 121.1
C17 C16 C15 122.5(9)
C17 C16 H16 118.8
C15 C16 H16 118.8
C16 C17 C18 120.8(9)
C16 C17 H17 119.6
C18 C17 H17 119.6
N3 C24 S1 177.3(8)

loop_
_geom_bond_atom_site_label_1
_geom_bond_atom_site_label_2
_geom_bond_distance
Zn1 O1 1.994(5)
Zn1 N3 2.009(7)
Zn1 N2 2.044(6)
Zn1 O2 2.049(5)
Zn1 N1 2.164(6)
S1 C24 1.626(9)
O2 C25 1.213(9)
O1 C23 1.299(8)
N2 C13 1.291(8)
N2 C6 1.473(9)
N3 C24 1.136(8)
N1 C5 1.331(9)
N1 C1 1.342(9)
N4 C25 1.328(9)
N4 C26 1.447(11)
N4 C27 1.456(11)
C26 H26A 0.9600
C26 H26B 0.9600
C26 H26C 0.9600
C27 H27A 0.9600
C27 H27B 0.9600
C27 H27C 0.9600
C25 H25 0.9300
C1 C2 1.380(12)
C1 H1 0.9300
C2 C3 1.373(12)
C2 H2 0.9300
C4 C3 1.349(10)
C4 C5 1.381(10)
C4 H4 0.9300
C5 C6 1.496(10)
C6 C7 1.537(9)
C6 H6 0.9800
C3 H3 0.9300
C7 C8 1.366(10)
C7 C12 1.394(9)
C8 C9 1.400(11)
C8 H8 0.9300
C9 C10 1.353(12)
C9 H9 0.9300
C10 C11 1.347(12)
C10 H10 0.9300
C11 C12 1.381(10)
C11 H11 0.9300
C12 H12 0.9300
C13 C14 1.420(10)
C13 H13 0.9300
C14 C23 1.424(10)
C14 C15 1.464(9)
C23 C22 1.454(10)
C22 C21 1.344(9)
C22 H22 0.9300
C21 C20 1.402(10)
C21 H21 0.9300
C15 C16 1.385(10)
C15 C20 1.421(10)
C20 C19 1.418(10)
C19 C18 1.333(12)
C19 H19 0.9300
C18 C17 1.408(12)
C18 H18 0.9300
C16 C17 1.346(10)
C16 H16 0.9300
C17 H17 0.9300

loop_
_geom_torsion_atom_site_label_1
_geom_torsion_atom_site_label_2
_geom_torsion_atom_site_label_3
_geom_torsion_atom_site_label_4
_geom_torsion
O1 Zn1 O2 C25 -12.5(7)
N3 Zn1 O2 C25 89.5(7)
N2 Zn1 O2 C25 -99.9(7)
N1 Zn1 O2 C25 -174.5(7)
N3 Zn1 O1 C23 141.7(6)
N2 Zn1 O1 C23 20.3(6)
O2 Zn1 O1 C23 -116.1(6)
N1 Zn1 O1 C23 -12.8(10)
O1 Zn1 N2 C13 -18.0(6)
N3 Zn1 N2 C13 -119.6(6)
O2 Zn1 N2 C13 71.3(7)
N1 Zn1 N2 C13 151.7(6)
O1 Zn1 N2 C6 169.0(5)
N3 Zn1 N2 C6 67.5(5)
O2 Zn1 N2 C6 -101.7(5)
N1 Zn1 N2 C6 -21.2(5)
O1 Zn1 N3 C24 -153.2(18)
N2 Zn1 N3 C24 -59.8(19)
O2 Zn1 N3 C24 112.6(18)
N1 Zn1 N3 C24 18.9(18)
O1 Zn1 N1 C5 47.4(9)
N3 Zn1 N1 C5 -107.6(5)
N2 Zn1 N1 C5 13.4(5)
O2 Zn1 N1 C5 150.6(5)
O1 Zn1 N1 C1 -135.9(8)
N3 Zn1 N1 C1 69.1(7)
N2 Zn1 N1 C1 -169.9(7)
O2 Zn1 N1 C1 -32.7(6)
Zn1 O2 C25 N4 -177.9(6)
C26 N4 C25 O2 -2.1(14)
C27 N4 C25 O2 177.5(9)
C5 N1 C1 C2 0.2(12)
Zn1 N1 C1 C2 -176.4(6)
N1 C1 C2 C3 0.9(14)
C1 N1 C5 C4 -0.6(11)
Zn1 N1 C5 C4 176.5(6)
C1 N1 C5 C6 179.7(6)
Zn1 N1 C5 C6 -3.2(8)
C3 C4 C5 N1 -0.1(12)
C3 C4 C5 C6 179.5(7)
C13 N2 C6 C5 -148.4(6)
Zn1 N2 C6 C5 25.3(7)
C13 N2 C6 C7 87.6(8)
Zn1 N2 C6 C7 -98.8(6)
N1 C5 C6 N2 -13.7(9)
C4 C5 C6 N2 166.6(6)
N1 C5 C6 C7 107.9(7)
C4 C5 C6 C7 -71.8(9)
C5 C4 C3 C2 1.2(14)
C1 C2 C3 C4 -1.5(14)
N2 C6 C7 C8 77.1(9)
C5 C6 C7 C8 -44.9(10)
N2 C6 C7 C12 -98.5(8)
C5 C6 C7 C12 139.5(8)
C12 C7 C8 C9 -0.2(12)
C6 C7 C8 C9 -175.8(8)
C7 C8 C9 C10 -0.1(14)
C8 C9 C10 C11 1.0(16)
C9 C10 C11 C12 -1.6(16)
C10 C11 C12 C7 1.3(14)
C8 C7 C12 C11 -0.4(12)
C6 C7 C12 C11 175.4(8)
C6 N2 C13 C14 -178.2(6)
Zn1 N2 C13 C14 9.0(10)
N2 C13 C14 C23 6.4(11)
N2 C13 C14 C15 -177.2(6)
Zn1 O1 C23 C14 -13.5(10)
Zn1 O1 C23 C22 170.4(4)
C13 C14 C23 O1 -4.3(11)
C15 C14 C23 O1 179.3(6)
C13 C14 C23 C22 171.8(6)
C15 C14 C23 C22 -4.6(10)
O1 C23 C22 C21 -178.9(6)
C14 C23 C22 C21 4.7(10)
C23 C22 C21 C20 -1.3(11)
C13 C14 C15 C16 7.2(11)
C23 C14 C15 C16 -176.3(7)
C13 C14 C15 C20 -175.1(6)
C23 C14 C15 C20 1.4(10)
C22 C21 C20 C19 178.3(7)
C22 C21 C20 C15 -2.3(11)
C16 C15 C20 C21 180.0(7)
C14 C15 C20 C21 2.2(10)
C16 C15 C20 C19 -0.6(11)
C14 C15 C20 C19 -178.4(6)
C21 C20 C19 C18 -179.5(9)
C15 C20 C19 C18 1.1(13)
C20 C19 C18 C17 -1.0(15)
C20 C15 C16 C17 0.0(12)
C14 C15 C16 C17 177.7(7)
C15 C16 C17 C18 0.1(14)
C19 C18 C17 C16 0.4(15)
